data_7242382
loop_
_publ_author_name
'Zhan, Cai-Hong'
'Huang, Dan-Ping'
'Wang, Yu'
'Mao, Wei-Tao'
'Wang, Xiao-Juan'
'Jiang, Zhan-Guo'
'Feng, Yun-Long'

_publ_section_title
;
 Four anionic Ln-MOFs for remarkable separation of C2H2--CH4/CO2--CH4 and
 highly sensitive sensing of nitrobenzene
;
_journal_issue 15
_journal_name_full CrystEngComm
_journal_page_first 2788
_journal_page_last 2792
_journal_paper_doi 10.1039/D1CE00235J
_journal_volume 23
_journal_year 2021
_chemical_formula_sum 'C52 H25 Gd3 N9 O20'
_chemical_formula_weight 1567.56
_space_group_crystal_system monoclinic
_space_group_IT_number 12
_space_group_name_Hall '-C 2y'
_space_group_name_H-M_alt 'C 1 2/m 1'
_atom_sites_solution_hydrogens mixed
_audit_creation_method SHELXL-2014/7
_audit_update_record
;
2021-02-16 deposited with the CCDC.	2021-03-10 downloaded from the CCDC.
;
_cell_angle_alpha 90
_cell_angle_beta 100.677(4)
_cell_angle_gamma 90
_cell_formula_units_Z 4
_cell_length_a 19.2170(13)
_cell_length_b 28.514(2)
_cell_length_c 15.3668(11)
_cell_measurement_reflns_used 287
_cell_measurement_temperature 296(2)
_cell_measurement_theta_max 27.46
_cell_measurement_theta_min 2.39
_cell_volume 8274.5(10)
_computing_structure_refinement 'SHELXL-2014/7 (Sheldrick, 2014)'
_diffrn_ambient_temperature 296(2)
_diffrn_measured_fraction_theta_full 0.998
_diffrn_measured_fraction_theta_max 0.990
_diffrn_measurement_device_type bruke
_diffrn_radiation_type MoK\a
_diffrn_radiation_wavelength 0.71073
_diffrn_reflns_av_R_equivalents 0.0905
_diffrn_reflns_av_unetI/netI 0.0530
_diffrn_reflns_Laue_measured_fraction_full 0.998
_diffrn_reflns_Laue_measured_fraction_max 0.990
_diffrn_reflns_limit_h_max 25
_diffrn_reflns_limit_h_min -25
_diffrn_reflns_limit_k_max 37
_diffrn_reflns_limit_k_min -37
_diffrn_reflns_limit_l_max 20
_diffrn_reflns_limit_l_min -20
_diffrn_reflns_number 110232
_diffrn_reflns_point_group_measured_fraction_full 0.998
_diffrn_reflns_point_group_measured_fraction_max 0.990
_diffrn_reflns_theta_full 25.242
_diffrn_reflns_theta_max 27.691
_diffrn_reflns_theta_min 1.348
_exptl_absorpt_coefficient_mu 2.467
_exptl_crystal_density_diffrn 1.258
_exptl_crystal_description block
_exptl_crystal_F_000 4236
_exptl_crystal_size_max 0.210
_exptl_crystal_size_mid 0.140
_exptl_crystal_size_min 0.100
_refine_diff_density_max 3.422
_refine_diff_density_min -2.583
_refine_diff_density_rms 0.220
_refine_ls_extinction_method none
_refine_ls_goodness_of_fit_ref 1.044
_refine_ls_hydrogen_treatment constr
_refine_ls_matrix_type full
_refine_ls_number_parameters 360
_refine_ls_number_reflns 9793
_refine_ls_number_restraints 42
_refine_ls_restrained_S_all 1.067
_refine_ls_R_factor_all 0.0736
_refine_ls_R_factor_gt 0.0532
_refine_ls_shift/su_max 0.001
_refine_ls_shift/su_mean 0.000
_refine_ls_structure_factor_coef Fsqd
_refine_ls_weighting_details 'w=1/[\s^2^(Fo^2^)+(0.0918P)^2^] where P=(Fo^2^+2Fc^2^)/3'
_refine_ls_weighting_scheme calc
_refine_ls_wR_factor_gt 0.1356
_refine_ls_wR_factor_ref 0.1438
_reflns_Friedel_coverage 0.000
_reflns_number_gt 7750
_reflns_number_total 9793
_reflns_threshold_expression 'I > 2\s(I)'
_cod_data_source_file d1ce00235j2.cif
_cod_data_source_block dpm_CCDC2
_cod_depositor_comments 'Adding full bibliography for 7242380--7242383.cif.'
_cod_original_cell_volume 8274.6(10)
_cod_original_sg_symbol_H-M 'C 2/m'
_cod_database_code 7242382
_shelx_shelxl_version_number 2014/7
_shelx_space_group_comment
;
The symmetry employed for this shelxl refinement is uniquely defined
by the following loop, which should always be used as a source of
symmetry information in preference to the above space-group names.
They are only intended as comments.
;
_shelx_estimated_absorpt_t_min 0.625
_shelx_estimated_absorpt_t_max 0.791

loop_
_space_group_symop_operation_xyz
'x, y, z'
'-x, y, -z'
'x+1/2, y+1/2, z'
'-x+1/2, y+1/2, -z'
'-x, -y, -z'
'x, -y, z'
'-x+1/2, -y+1/2, -z'
'x+1/2, -y+1/2, z'

loop_
_atom_site_label
_atom_site_type_symbol
_atom_site_fract_x
_atom_site_fract_y
_atom_site_fract_z
_atom_site_U_iso_or_equiv
_atom_site_adp_type
_atom_site_occupancy
_atom_site_site_symmetry_order
_atom_site_calc_flag
_atom_site_refinement_flags_posn
_atom_site_refinement_flags_adp
_atom_site_refinement_flags_occupancy
_atom_site_disorder_assembly
_atom_site_disorder_group
Gd1 Gd 0.5000 0.35770(2) 0.0000 0.02291(12) Uani 1 2 d S T P . .
Gd2 Gd 0.32437(2) 0.29673(2) 0.05245(2) 0.01694(9) Uani 1 1 d . . . . .
O1 O 0.26064(19) 0.30159(14) 0.1758(3) 0.0280(9) Uani 1 1 d . . . . .
O2 O 0.21330(18) 0.24952(13) 0.0769(2) 0.0215(8) Uani 1 1 d . . . . .
O3 O -0.04170(17) 0.20570(12) 0.0752(2) 0.0181(8) Uani 1 1 d . . . . .
O4 O -0.08570(19) 0.21558(16) 0.1956(3) 0.0304(10) Uani 1 1 d . . . . .
O5 O 0.37082(17) 0.33861(13) 0.9339(2) 0.0208(8) Uani 1 1 d . . . . .
O6 O 0.43814(19) 0.37143(16) 0.8498(3) 0.0333(10) Uani 1 1 d . . . . .
O7 O 0.34937(19) 0.37464(13) 0.1024(3) 0.0285(9) Uani 1 1 d . . . . .
O8 O 0.43351(18) 0.41439(14) 0.0501(3) 0.0325(10) Uani 1 1 d . . . . .
O9 O -0.1408(5) 0.7105(3) 0.0754(8) 0.0240(10) Uani 0.5 1 d D . P . .
O10 O -0.2219(5) 0.6599(3) 0.0087(10) 0.0240(10) Uani 0.5 1 d D . P . .
N1 N 0.1815(3) 0.2996(3) 0.4733(4) 0.096(2) Uani 1 1 d . . . . .
H1A H 0.2199 0.3056 0.4543 0.115 Uiso 1 1 calc R U . . .
N2 N 0.0727(3) 0.2808(4) 0.4782(4) 0.096(2) Uani 1 1 d . . . . .
N3 N 0.1045(3) 0.2952(3) 0.5608(4) 0.096(2) Uani 1 1 d . . . . .
N4 N 0.1217(3) 0.5383(3) 0.1178(6) 0.087(2) Uani 1 1 d . U . . .
H4B H 0.1351 0.5670 0.1158 0.104 Uiso 0.5 1 calc R U P A 1
N5 N 0.0558(3) 0.5217(2) 0.1215(6) 0.097(3) Uani 0.5 1 d D U P B .
C1 C 0.1507(2) 0.2682(2) 0.1938(4) 0.0214(11) Uani 1 1 d . . . . .
C2 C 0.0854(2) 0.25034(18) 0.1512(3) 0.0187(11) Uani 1 1 d . . . . .
H2A H 0.0774 0.2444 0.0906 0.022 Uiso 1 1 calc R U . . .
C3 C 0.0323(2) 0.2414(2) 0.1995(4) 0.0233(12) Uani 1 1 d . . . . .
C4 C 0.0434(3) 0.2523(2) 0.2897(4) 0.0300(14) Uani 1 1 d . . . . .
H4A H 0.0077 0.2469 0.3219 0.036 Uiso 1 1 calc R U . . .
C5 C 0.1076(3) 0.2714(3) 0.3314(4) 0.0365(16) Uani 1 1 d . . . . .
C6 C 0.1608(3) 0.2786(2) 0.2831(4) 0.0309(14) Uani 1 1 d . . . . .
H6A H 0.2042 0.2906 0.3114 0.037 Uiso 1 1 calc R U . . .
C7 C 0.1207(3) 0.2833(3) 0.4267(4) 0.053(2) Uani 1 1 d . . . . .
C8 C 0.1699(3) 0.3045(3) 0.5543(5) 0.057(2) Uani 1 1 d . . . . .
C9 C 0.2218(3) 0.3219(3) 0.6305(4) 0.0406(17) Uani 1 1 d . . . . .
C10 C 0.2056(3) 0.3201(3) 0.7158(4) 0.0422(17) Uani 1 1 d . . . . .
H10A H 0.1610 0.3102 0.7234 0.051 Uiso 1 1 calc R U . . .
C11 C 0.2552(3) 0.3328(2) 0.7877(4) 0.0330(14) Uani 1 1 d . . . . .
H11A H 0.2433 0.3326 0.8437 0.040 Uiso 1 1 calc R U . . .
C12 C 0.3231(3) 0.3460(2) 0.7781(4) 0.0279(13) Uani 1 1 d . . . . .
C13 C 0.3390(3) 0.3477(3) 0.6947(4) 0.0423(17) Uani 1 1 d . . . . .
H13A H 0.3841 0.3568 0.6875 0.051 Uiso 1 1 calc R U . . .
C14 C 0.2891(3) 0.3361(3) 0.6216(4) 0.050(2) Uani 1 1 d . . . . .
H14A H 0.3007 0.3379 0.5656 0.060 Uiso 1 1 calc R U . . .
C15 C 0.2115(2) 0.27320(19) 0.1461(4) 0.0206(11) Uani 1 1 d . . . . .
C16 C -0.0361(2) 0.2199(2) 0.1561(4) 0.0218(12) Uani 1 1 d . . . . .
C17 C 0.3795(3) 0.3532(2) 0.8596(4) 0.0243(12) Uani 1 1 d . . . . .
C18 C 0.3745(3) 0.5000 0.0835(5) 0.0230(17) Uani 1 2 d S T P . .
H18A H 0.4205 0.5000 0.0729 0.028 Uiso 1 2 calc R U P . .
C19 C 0.3404(2) 0.45783(18) 0.0914(4) 0.0239(12) Uani 1 1 d . . . . .
C20 C 0.2710(3) 0.4577(2) 0.1061(5) 0.0348(15) Uani 1 1 d . . . . .
H20A H 0.2483 0.4296 0.1128 0.042 Uiso 1 1 calc R U . . .
C21 C 0.2362(4) 0.5000 0.1108(6) 0.033(2) Uani 1 2 d S T P . .
C22 C 0.1599(6) 0.5000 0.1183(10) 0.087(2) Uani 1 2 d S TU P B .
C23 C 0.0558(3) 0.5217(2) 0.1215(6) 0.097(3) Uani 0.5 1 d . U P B 1
C24 C 0.00178(18) 0.57123(14) 0.1007(3) 0.045(2) Uani 0.5 1 d G U P . .
C25 C 0.0206(2) 0.61874(15) 0.1035(4) 0.045(2) Uani 0.5 1 d G U P B .
H25A H 0.0681 0.6273 0.1160 0.054 Uiso 0.5 1 calc R U P . .
C26 C -0.0320(2) 0.65326(16) 0.0874(4) 0.050(4) Uani 0.5 1 d G . P B .
H26A H -0.0195 0.6848 0.0892 0.060 Uiso 0.5 1 calc R U P . .
C27 C -0.1035(2) 0.64031(17) 0.0686(4) 0.026(3) Uani 0.5 1 d G . P B .
C28 C -0.1224(2) 0.59279(17) 0.0658(4) 0.040(3) Uani 0.5 1 d G . P B .
H28A H -0.1699 0.5842 0.0533 0.048 Uiso 0.5 1 calc R U P . .
C29 C -0.0698(2) 0.55826(15) 0.0818(3) 0.0293(15) Uani 0.5 1 d G . P B .
H29A H -0.0823 0.5267 0.0800 0.035 Uiso 0.5 1 calc R U P . .
C30 C 0.3768(2) 0.41139(15) 0.0804(4) 0.0251(12) Uani 1 1 d G . . B .
C31 C -0.1618(3) 0.6709(2) 0.0468(5) 0.0293(15) Uani 0.5 1 d DG . P B .
O11 O 0.3640(3) 0.2218(2) 0.0752(6) 0.0240(10) Uani 0.5 1 d DG . P B 2
C32 C 0.3442(3) 0.1816(2) 0.0460(8) 0.0293(15) Uani 0.5 1 d DG . P B 2
H32A H 0.3810 0.1589 0.0460 0.035 Uiso 0.5 1 d R U P B 2
O12 O 0.2815(3) 0.1675(2) 0.0167(9) 0.0240(10) Uani 0.5 1 d DG . P B 2

loop_
_atom_site_aniso_label
_atom_site_aniso_U_11
_atom_site_aniso_U_22
_atom_site_aniso_U_33
_atom_site_aniso_U_23
_atom_site_aniso_U_13
_atom_site_aniso_U_12
Gd1 0.01554(17) 0.0264(2) 0.0273(2) 0.000 0.00527(14) 0.000
Gd2 0.01097(13) 0.01969(16) 0.02020(16) -0.00123(10) 0.00293(9) -0.00196(9)
O1 0.0180(17) 0.040(2) 0.029(2) -0.0079(18) 0.0103(16) -0.0115(16)
O2 0.0273(18) 0.023(2) 0.016(2) -0.0062(16) 0.0095(15) -0.0042(15)
O3 0.0125(15) 0.026(2) 0.0150(19) -0.0043(15) 0.0007(13) 0.0003(13)
O4 0.0179(17) 0.053(3) 0.020(2) -0.0063(19) 0.0055(15) -0.0104(17)
O5 0.0182(16) 0.027(2) 0.016(2) 0.0017(16) -0.0005(14) -0.0042(15)
O6 0.0242(19) 0.048(3) 0.026(2) 0.007(2) 0.0002(16) -0.0103(18)
O7 0.031(2) 0.016(2) 0.037(3) -0.0001(18) 0.0021(17) -0.0030(16)
O8 0.0145(16) 0.025(2) 0.058(3) -0.010(2) 0.0079(17) 0.0025(15)
O9 0.0223(15) 0.007(3) 0.038(2) -0.004(2) -0.0066(14) -0.0055(15)
O10 0.0223(15) 0.007(3) 0.038(2) -0.004(2) -0.0066(14) -0.0055(15)
N1 0.0370(19) 0.222(6) 0.032(2) -0.055(3) 0.0155(16) -0.048(3)
N2 0.0370(19) 0.222(6) 0.032(2) -0.055(3) 0.0155(16) -0.048(3)
N3 0.0370(19) 0.222(6) 0.032(2) -0.055(3) 0.0155(16) -0.048(3)
N4 0.030(3) 0.097(5) 0.132(5) -0.059(4) 0.010(3) 0.021(3)
N5 0.030(3) 0.158(7) 0.105(5) -0.052(5) 0.017(3) 0.016(4)
C1 0.011(2) 0.031(3) 0.023(3) -0.003(2) 0.0052(19) -0.005(2)
C2 0.015(2) 0.028(3) 0.012(3) -0.004(2) 0.0014(19) -0.0021(19)
C3 0.014(2) 0.036(3) 0.020(3) -0.009(2) 0.003(2) -0.009(2)
C4 0.018(2) 0.053(4) 0.020(3) -0.011(3) 0.008(2) -0.012(2)
C5 0.021(3) 0.068(5) 0.021(3) -0.016(3) 0.006(2) -0.010(3)
C6 0.019(2) 0.051(4) 0.023(3) -0.013(3) 0.004(2) -0.011(2)
C7 0.025(3) 0.112(7) 0.023(4) -0.013(4) 0.008(3) -0.026(4)
C8 0.024(3) 0.113(7) 0.032(4) -0.025(4) 0.002(3) -0.015(4)
C9 0.027(3) 0.070(5) 0.023(3) -0.009(3) -0.002(2) -0.004(3)
C10 0.020(3) 0.077(5) 0.029(4) -0.011(4) 0.000(2) -0.003(3)
C11 0.028(3) 0.054(4) 0.016(3) -0.003(3) 0.000(2) 0.001(3)
C12 0.024(3) 0.041(4) 0.017(3) 0.001(3) -0.002(2) 0.001(2)
C13 0.027(3) 0.074(5) 0.026(4) -0.003(3) 0.005(3) -0.018(3)
C14 0.026(3) 0.100(6) 0.023(3) -0.008(4) 0.003(3) -0.010(4)
C15 0.010(2) 0.030(3) 0.023(3) -0.002(2) 0.0070(19) -0.003(2)
C16 0.015(2) 0.023(3) 0.027(3) -0.009(2) 0.003(2) -0.005(2)
C17 0.022(3) 0.024(3) 0.024(3) 0.002(2) -0.001(2) 0.002(2)
C18 0.008(3) 0.023(4) 0.039(5) 0.000 0.007(3) 0.000
C19 0.014(2) 0.017(3) 0.042(3) -0.004(3) 0.007(2) 0.0034(19)
C20 0.019(2) 0.019(3) 0.068(5) 0.004(3) 0.015(3) -0.005(2)
C21 0.017(3) 0.030(5) 0.057(6) 0.000 0.018(4) 0.000
C22 0.030(3) 0.097(5) 0.132(5) -0.059(4) 0.010(3) 0.021(3)
C23 0.030(3) 0.158(7) 0.105(5) -0.052(5) 0.017(3) 0.016(4)
C24 0.022(3) 0.035(4) 0.079(6) 0.017(4) 0.011(4) 0.008(3)
C25 0.022(3) 0.035(4) 0.079(6) 0.017(4) 0.011(4) 0.008(3)
C26 0.020(6) 0.024(7) 0.103(13) -0.005(7) 0.004(7) 0.005(5)
C27 0.014(4) 0.020(6) 0.043(7) 0.011(5) 0.005(4) 0.008(4)
C28 0.010(5) 0.037(7) 0.070(10) 0.007(7) 0.002(5) 0.007(5)
C29 0.014(2) 0.008(3) 0.066(4) 0.010(3) 0.007(2) 0.000(2)
C30 0.024(3) 0.014(3) 0.034(3) -0.006(2) -0.003(2) 0.002(2)
C31 0.014(2) 0.008(3) 0.066(4) 0.010(3) 0.007(2) 0.000(2)
O11 0.0223(15) 0.007(3) 0.038(2) -0.004(2) -0.0066(14) -0.0055(15)
C32 0.014(2) 0.008(3) 0.066(4) 0.010(3) 0.007(2) 0.000(2)
O12 0.0223(15) 0.007(3) 0.038(2) -0.004(2) -0.0066(14) -0.0055(15)

loop_
_atom_type_symbol
_atom_type_description
_atom_type_scat_dispersion_real
_atom_type_scat_dispersion_imag
_atom_type_scat_source
C C 0.0033 0.0016 'International Tables Vol C Tables 4.2.6.8 and 6.1.1.4'
H H 0.0000 0.0000 'International Tables Vol C Tables 4.2.6.8 and 6.1.1.4'
N N 0.0061 0.0033 'International Tables Vol C Tables 4.2.6.8 and 6.1.1.4'
O O 0.0106 0.0060 'International Tables Vol C Tables 4.2.6.8 and 6.1.1.4'
Gd Gd -0.1653 3.9035 'International Tables Vol C Tables 4.2.6.8 and 6.1.1.4'

loop_
_geom_angle_atom_site_label_1
_geom_angle_atom_site_label_2
_geom_angle_atom_site_label_3
_geom_angle
_geom_angle_site_symmetry_1
_geom_angle_site_symmetry_3
_geom_angle_publ_flag
O8 Gd1 O8 89.8(2) 2_655 . ?
O8 Gd1 O3 96.60(14) 2_655 7 ?
O8 Gd1 O3 165.64(12) . 7 ?
O8 Gd1 O3 165.64(12) 2_655 8 ?
O8 Gd1 O3 96.60(14) . 8 ?
O3 Gd1 O3 80.23(17) 7 8 ?
O8 Gd1 O6 90.04(15) 2_655 2_656 ?
O8 Gd1 O6 76.73(14) . 2_656 ?
O3 Gd1 O6 115.98(12) 7 2_656 ?
O3 Gd1 O6 78.99(14) 8 2_656 ?
O8 Gd1 O6 76.73(14) 2_655 1_554 ?
O8 Gd1 O6 90.04(15) . 1_554 ?
O3 Gd1 O6 78.99(14) 7 1_554 ?
O3 Gd1 O6 115.98(12) 8 1_554 ?
O6 Gd1 O6 161.4(2) 2_656 1_554 ?
O8 Gd1 O5 125.40(13) 2_655 1_554 ?
O8 Gd1 O5 73.86(12) . 1_554 ?
O3 Gd1 O5 92.01(11) 7 1_554 ?
O3 Gd1 O5 68.88(11) 8 1_554 ?
O6 Gd1 O5 132.86(12) 2_656 1_554 ?
O6 Gd1 O5 52.30(12) 1_554 1_554 ?
O8 Gd1 O5 73.86(12) 2_655 2_656 ?
O8 Gd1 O5 125.40(13) . 2_656 ?
O3 Gd1 O5 68.88(11) 7 2_656 ?
O3 Gd1 O5 92.01(11) 8 2_656 ?
O6 Gd1 O5 52.30(12) 2_656 2_656 ?
O6 Gd1 O5 132.86(12) 1_554 2_656 ?
O5 Gd1 O5 155.45(17) 1_554 2_656 ?
O8 Gd1 C17 101.71(15) 2_655 1_554 ?
O8 Gd1 C17 82.00(15) . 1_554 ?
O3 Gd1 C17 84.11(14) 7 1_554 ?
O3 Gd1 C17 91.94(14) 8 1_554 ?
O6 Gd1 C17 155.64(14) 2_656 1_554 ?
O6 Gd1 C17 26.31(14) 1_554 1_554 ?
O5 Gd1 C17 26.02(13) 1_554 1_554 ?
O5 Gd1 C17 151.58(14) 2_656 1_554 ?
O8 Gd1 C17 82.00(15) 2_655 2_656 ?
O8 Gd1 C17 101.71(15) . 2_656 ?
O3 Gd1 C17 91.94(14) 7 2_656 ?
O3 Gd1 C17 84.11(14) 8 2_656 ?
O6 Gd1 C17 26.31(14) 2_656 2_656 ?
O6 Gd1 C17 155.64(14) 1_554 2_656 ?
O5 Gd1 C17 151.58(14) 1_554 2_656 ?
O5 Gd1 C17 26.02(13) 2_656 2_656 ?
C17 Gd1 C17 174.8(2) 1_554 2_656 ?
O8 Gd1 Gd2 156.97(9) 2_655 . ?
O8 Gd1 Gd2 72.20(10) . . ?
O3 Gd1 Gd2 98.10(8) 7 . ?
O3 Gd1 Gd2 36.47(8) 8 . ?
O6 Gd1 Gd2 99.28(10) 2_656 . ?
O6 Gd1 Gd2 88.79(9) 1_554 . ?
O5 Gd1 Gd2 36.58(8) 1_554 . ?
O5 Gd1 Gd2 128.21(8) 2_656 . ?
C17 Gd1 Gd2 62.48(12) 1_554 . ?
C17 Gd1 Gd2 115.02(11) 2_656 . ?
O8 Gd1 Gd2 72.20(10) 2_655 2_655 ?
O8 Gd1 Gd2 156.97(9) . 2_655 ?
O3 Gd1 Gd2 36.47(8) 7 2_655 ?
O3 Gd1 Gd2 98.10(8) 8 2_655 ?
O6 Gd1 Gd2 88.79(9) 2_656 2_655 ?
O6 Gd1 Gd2 99.28(10) 1_554 2_655 ?
O5 Gd1 Gd2 128.21(8) 1_554 2_655 ?
O5 Gd1 Gd2 36.58(8) 2_656 2_655 ?
C17 Gd1 Gd2 115.02(11) 1_554 2_655 ?
C17 Gd1 Gd2 62.49(12) 2_656 2_655 ?
Gd2 Gd1 Gd2 128.598(13) . 2_655 ?
O11 Gd2 O12 135.69(17) . 7 ?
O11 Gd2 O10 141.5(3) . 5_565 ?
O12 Gd2 O10 6.1(3) 7 5_565 ?
O11 Gd2 O7 142.1(2) . . ?
O12 Gd2 O7 81.16(14) 7 . ?
O10 Gd2 O7 75.1(3) 5_565 . ?
O11 Gd2 O2 69.5(2) . 7 ?
O12 Gd2 O2 76.04(15) 7 7 ?
O10 Gd2 O2 81.7(3) 5_565 7 ?
O7 Gd2 O2 143.19(13) . 7 ?
O11 Gd2 O1 97.8(2) . . ?
O12 Gd2 O1 79.0(2) 7 . ?
O10 Gd2 O1 77.2(4) 5_565 . ?
O7 Gd2 O1 78.23(13) . . ?
O2 Gd2 O1 124.06(12) 7 . ?
O11 Gd2 O5 114.2(2) . 1_554 ?
O12 Gd2 O5 81.83(18) 7 1_554 ?
O10 Gd2 O5 81.0(3) 5_565 1_554 ?
O7 Gd2 O5 73.00(13) . 1_554 ?
O2 Gd2 O5 75.44(12) 7 1_554 ?
O1 Gd2 O5 147.48(13) . 1_554 ?
O11 Gd2 O3 69.52(17) . 8 ?
O12 Gd2 O3 147.97(18) 7 8 ?
O10 Gd2 O3 144.9(3) 5_565 8 ?
O7 Gd2 O3 80.87(12) . 8 ?
O2 Gd2 O3 104.10(12) 7 8 ?
O1 Gd2 O3 122.46(12) . 8 ?
O5 Gd2 O3 67.64(11) 1_554 8 ?
O11 Gd2 O9 4.3(3) . 3_545 ?
O12 Gd2 O9 131.6(2) 7 3_545 ?
O10 Gd2 O9 137.3(3) 5_565 3_545 ?
O7 Gd2 O9 145.6(3) . 3_545 ?
O2 Gd2 O9 67.3(3) 7 3_545 ?
O1 Gd2 O9 96.0(3) . 3_545 ?
O5 Gd2 O9 116.4(3) 1_554 3_545 ?
O3 Gd2 O9 73.8(2) 8 3_545 ?
O11 Gd2 O4 65.5(2) . 8 ?
O12 Gd2 O4 147.16(17) 7 8 ?
O10 Gd2 O4 142.5(3) 5_565 8 ?
O7 Gd2 O4 77.63(14) . 8 ?
O2 Gd2 O4 133.94(13) 7 8 ?
O1 Gd2 O4 72.33(12) . 8 ?
O5 Gd2 O4 114.85(11) 1_554 8 ?
O3 Gd2 O4 50.96(11) 8 8 ?
O9 Gd2 O4 68.4(3) 3_545 8 ?
O11 Gd2 O2 75.69(17) . . ?
O12 Gd2 O2 68.02(17) 7 . ?
O10 Gd2 O2 71.6(3) 5_565 . ?
O7 Gd2 O2 123.98(12) . . ?
O2 Gd2 O2 72.83(13) 7 . ?
O1 Gd2 O2 51.43(12) . . ?
O5 Gd2 O2 140.38(11) 1_554 . ?
O3 Gd2 O2 143.45(11) 8 . ?
O9 Gd2 O2 71.6(2) 3_545 . ?
O4 Gd2 O2 104.22(12) 8 . ?
O11 Gd2 C16 60.8(2) . 8 ?
O12 Gd2 C16 163.30(15) 7 8 ?
O10 Gd2 C16 157.2(3) 5_565 8 ?
O7 Gd2 C16 82.15(14) . 8 ?
O2 Gd2 C16 118.43(14) 7 8 ?
O1 Gd2 C16 97.39(14) . 8 ?
O5 Gd2 C16 93.46(13) 1_554 8 ?
O3 Gd2 C16 26.52(13) 8 8 ?
O9 Gd2 C16 64.8(2) 3_545 8 ?
O4 Gd2 C16 25.06(13) 8 8 ?
O2 Gd2 C16 122.39(13) . 8 ?
C15 O1 Gd2 97.5(3) . . ?
C15 O2 Gd2 160.9(3) . 7 ?
C15 O2 Gd2 89.8(3) . . ?
Gd2 O2 Gd2 107.17(13) 7 . ?
C16 O3 Gd1 137.2(3) . 7 ?
C16 O3 Gd2 92.4(3) . 8_455 ?
Gd1 O3 Gd2 109.84(13) 7 8_455 ?
C16 O4 Gd2 92.9(3) . 8_455 ?
C17 O5 Gd2 162.7(3) . 1_556 ?
C17 O5 Gd1 90.5(3) . 1_556 ?
Gd2 O5 Gd1 105.41(12) 1_556 1_556 ?
C17 O6 Gd1 96.3(3) . 1_556 ?
C30 O7 Gd2 140.3(4) . . ?
C30 O8 Gd1 130.6(3) . . ?
O11 O9 C32 152(3) 3_455 3_455 ?
O11 O9 C31 159(2) 3_455 . ?
C32 O9 C31 7.60(16) 3_455 . ?
O11 O9 Gd2 30.6(14) 3_455 3_455 ?
C32 O9 Gd2 135.6(8) 3_455 3_455 ?
C31 O9 Gd2 139.5(6) . 3_455 ?
O12 O10 C31 54.1(18) 3_455 . ?
O12 O10 C32 45.7(18) 3_455 3_455 ?
C31 O10 C32 11.22(10) . 3_455 ?
O12 O10 Gd2 82(2) 3_455 5_565 ?
C31 O10 Gd2 133.7(6) . 5_565 ?
C32 O10 Gd2 122.9(5) 3_455 5_565 ?
C8 N1 C7 105.0(6) . . ?
C8 N1 H1A 127.5 . . ?
C7 N1 H1A 127.5 . . ?
C7 N2 N3 107.4(5) . . ?
C8 N3 N2 105.2(6) . . ?
C22 N4 H4B 128.3 . . ?
C23 N5 N5 0.0 6_565 6_565 ?
C23 N5 C24 143.9(3) 6_565 . ?
N5 N5 C24 143.9(3) 6_565 . ?
C6 C1 C2 119.4(5) . . ?
C6 C1 C15 119.2(4) . . ?
C2 C1 C15 121.2(5) . . ?
C3 C2 C1 119.9(5) . . ?
C3 C2 H2A 120.0 . . ?
C1 C2 H2A 120.0 . . ?
C2 C3 C4 119.8(4) . . ?
C2 C3 C16 120.6(5) . . ?
C4 C3 C16 119.6(5) . . ?
C5 C4 C3 120.2(5) . . ?
C5 C4 H4A 119.9 . . ?
C3 C4 H4A 119.9 . . ?
C6 C5 C4 119.4(5) . . ?
C6 C5 C7 119.3(5) . . ?
C4 C5 C7 121.3(5) . . ?
C1 C6 C5 121.2(5) . . ?
C1 C6 H6A 119.4 . . ?
C5 C6 H6A 119.4 . . ?
N2 C7 N1 109.6(6) . . ?
N2 C7 C5 124.8(5) . . ?
N1 C7 C5 125.5(6) . . ?
N3 C8 N1 112.6(6) . . ?
N3 C8 C9 121.8(6) . . ?
N1 C8 C9 125.4(6) . . ?
C14 C9 C10 118.3(5) . . ?
C14 C9 C8 121.8(6) . . ?
C10 C9 C8 119.6(6) . . ?
C11 C10 C9 120.3(6) . . ?
C11 C10 H10A 119.9 . . ?
C9 C10 H10A 119.9 . . ?
C10 C11 C12 120.8(6) . . ?
C10 C11 H11A 119.6 . . ?
C12 C11 H11A 119.6 . . ?
C13 C12 C11 118.9(5) . . ?
C13 C12 C17 121.3(5) . . ?
C11 C12 C17 119.5(5) . . ?
C12 C13 C14 120.8(6) . . ?
C12 C13 H13A 119.6 . . ?
C14 C13 H13A 119.6 . . ?
C13 C14 C9 120.8(6) . . ?
C13 C14 H14A 119.6 . . ?
C9 C14 H14A 119.6 . . ?
O1 C15 O2 120.8(4) . . ?
O1 C15 C1 118.8(5) . . ?
O2 C15 C1 120.4(4) . . ?
O1 C15 Gd2 56.9(3) . . ?
O2 C15 Gd2 64.3(2) . . ?
C1 C15 Gd2 172.0(4) . . ?
O4 C16 O3 120.8(4) . . ?
O4 C16 C3 121.4(5) . . ?
O3 C16 C3 117.9(4) . . ?
O4 C16 Gd2 62.0(3) . 8_455 ?
O3 C16 Gd2 61.1(2) . 8_455 ?
C3 C16 Gd2 164.5(4) . 8_455 ?
O5 C17 O6 120.8(5) . . ?
O5 C17 C12 120.9(5) . . ?
O6 C17 C12 118.2(5) . . ?
O5 C17 Gd1 63.5(3) . 1_556 ?
O6 C17 Gd1 57.4(3) . 1_556 ?
C12 C17 Gd1 170.9(4) . 1_556 ?
C19 C18 C19 120.5(6) 6_565 . ?
C19 C18 H18A 119.8 6_565 . ?
C19 C18 H18A 119.8 . . ?
C18 C19 C20 119.9(5) . . ?
C18 C19 C30 120.7(4) . . ?
C20 C19 C30 119.4(5) . . ?
C21 C20 C19 119.6(5) . . ?
C21 C20 H20A 120.2 . . ?
C19 C20 H20A 120.2 . . ?
C20 C21 C20 120.6(7) . 6_565 ?
C20 C21 C22 119.7(3) . . ?
C20 C21 C22 119.7(3) 6_565 . ?
N4 C22 N4 112.3(10) . 6_565 ?
N4 C22 C21 123.7(5) . . ?
N4 C22 C21 123.7(5) 6_565 . ?
C25 C24 C29 120.0 . . ?
C25 C24 N5 129.4(3) . . ?
C29 C24 N5 110.6(3) . . ?
C26 C25 C24 120.0 . . ?
C26 C25 H25A 120.0 . . ?
C24 C25 H25A 120.0 . . ?
C25 C26 C27 120.0 . . ?
C25 C26 H26A 120.0 . . ?
C27 C26 H26A 120.0 . . ?
C26 C27 C28 120.0 . . ?
C26 C27 C31 126.3 . . ?
C28 C27 C31 113.7 . . ?
C26 C27 C32 114.7 . 3_455 ?
C28 C27 C32 125.2 . 3_455 ?
C31 C27 C32 11.6 . 3_455 ?
C29 C28 C27 120.0 . . ?
C29 C28 H28A 120.0 . . ?
C27 C28 H28A 120.0 . . ?
C28 C29 C24 120.0 . . ?
C28 C29 H29A 120.0 . . ?
C24 C29 H29A 120.0 . . ?
O7 C30 O8 126.4(4) . . ?
O7 C30 C19 118.3(4) . . ?
O8 C30 C19 115.3(4) . . ?
C32 C31 O12 113.1 3_455 3_455 ?
C32 C31 O10 121.6(6) 3_455 . ?
O12 C31 O10 10.6(5) 3_455 . ?
C32 C31 O9 22.8(5) 3_455 . ?
O12 C31 O9 117.1(4) 3_455 . ?
O10 C31 O9 127.5(7) . . ?
C32 C31 C27 108.5 3_455 . ?
O12 C31 C27 136.2 3_455 . ?
O10 C31 C27 125.9(5) . . ?
O9 C31 C27 106.6(4) . . ?
C32 C31 O11 18.6 3_455 3_455 ?
O12 C31 O11 115.7 3_455 3_455 ?
O10 C31 O11 125.9(5) . 3_455 ?
O9 C31 O11 4.3(5) . 3_455 ?
C27 C31 O11 108.1 . 3_455 ?
O9 O11 C32 21(4) 3_545 . ?
O9 O11 C31 16(4) 3_545 3_545 ?
C32 O11 C31 4.7 . 3_545 ?
O9 O11 Gd2 145(3) 3_545 . ?
C32 O11 Gd2 136.67(14) . . ?
C31 O11 Gd2 138.32(13) 3_545 . ?
C31 C32 O9 149.6(12) 3_545 3_545 ?
C31 C32 O11 156.6 3_545 . ?
O9 C32 O11 7.2(12) 3_545 . ?
C31 C32 O12 53.2 3_545 . ?
O9 C32 O12 128.6(8) 3_545 . ?
O11 C32 O12 128.1 . . ?
C31 C32 O10 47.2(8) 3_545 3_545 ?
O9 C32 O10 136.7(13) 3_545 3_545 ?
O11 C32 O10 136.1(6) . 3_545 ?
O12 C32 O10 8.2(7) . 3_545 ?
C31 C32 C27 59.9 3_545 3_545 ?
O9 C32 C27 115.0(9) 3_545 3_545 ?
O11 C32 C27 118.1 . 3_545 ?
O12 C32 C27 111.8 . 3_545 ?
O10 C32 C27 104.5(6) 3_545 3_545 ?
C31 C32 H32A 68.6 3_545 . ?
O9 C32 H32A 114.9 3_545 . ?
O11 C32 H32A 115.9 . . ?
O12 C32 H32A 116.0 . . ?
O10 C32 H32A 107.9 3_545 . ?
C27 C32 H32A 15.5 3_545 . ?
O10 O12 C31 115(3) 3_545 3_545 ?
O10 O12 C32 126(3) 3_545 . ?
C31 O12 C32 13.7 3_545 . ?
O10 O12 Gd2 92(4) 3_545 7 ?
C31 O12 Gd2 148.79(16) 3_545 7 ?
C32 O12 Gd2 135.09(16) . 7 ?

loop_
_geom_bond_atom_site_label_1
_geom_bond_atom_site_label_2
_geom_bond_distance
_geom_bond_site_symmetry_2
_geom_bond_publ_flag
Gd1 O8 2.281(4) 2_655 ?
Gd1 O8 2.281(4) . ?
Gd1 O3 2.364(3) 7 ?
Gd1 O3 2.364(3) 8 ?
Gd1 O6 2.424(4) 2_656 ?
Gd1 O6 2.424(4) 1_554 ?
Gd1 O5 2.560(3) 1_554 ?
Gd1 O5 2.560(3) 2_656 ?
Gd1 C17 2.861(5) 1_554 ?
Gd1 C17 2.861(5) 2_656 ?
Gd1 Gd2 4.0088(4) . ?
Gd1 Gd2 4.0088(4) 2_655 ?
Gd2 O11 2.272(6) . ?
Gd2 O12 2.347(5) 7 ?
Gd2 O10 2.367(10) 5_565 ?
Gd2 O7 2.370(4) . ?
Gd2 O2 2.384(3) 7 ?
Gd2 O1 2.445(4) . ?
Gd2 O5 2.478(4) 1_554 ?
Gd2 O3 2.533(3) 8 ?
Gd2 O9 2.554(8) 3_545 ?
Gd2 O4 2.557(4) 8 ?
Gd2 O2 2.609(3) . ?
Gd2 C16 2.892(5) 8 ?
O1 C15 1.263(6) . ?
O2 C15 1.264(6) . ?
O2 Gd2 2.384(3) 7 ?
O3 C16 1.292(6) . ?
O3 Gd1 2.364(3) 7 ?
O3 Gd2 2.533(3) 8_455 ?
O4 C16 1.226(6) . ?
O4 Gd2 2.557(4) 8_455 ?
O5 C17 1.255(7) . ?
O5 Gd2 2.478(4) 1_556 ?
O5 Gd1 2.560(3) 1_556 ?
O6 C17 1.276(6) . ?
O6 Gd1 2.424(4) 1_556 ?
O7 C30 1.248(6) . ?
O8 C30 1.264(6) . ?
O9 O11 0.335(8) 3_455 ?
O9 C32 0.958(9) 3_455 ?
O9 C31 1.251(8) . ?
O9 Gd2 2.554(8) 3_455 ?
O10 O12 0.252(10) 3_455 ?
O10 C31 1.235(8) . ?
O10 C32 1.434(8) 3_455 ?
O10 Gd2 2.367(10) 5_565 ?
N1 C8 1.313(9) . ?
N1 C7 1.337(8) . ?
N1 H1A 0.8600 . ?
N2 C7 1.323(8) . ?
N2 N3 1.365(8) . ?
N3 C8 1.306(9) . ?
N4 C22 1.316(8) . ?
N4 H4B 0.8600 . ?
N5 C23 1.240(14) 6_565 ?
N5 N5 1.240(14) 6_565 ?
N5 C24 1.746(8) . ?
C1 C6 1.381(8) . ?
C1 C2 1.400(6) . ?
C1 C15 1.497(6) . ?
C2 C3 1.391(7) . ?
C2 H2A 0.9300 . ?
C3 C4 1.397(7) . ?
C3 C16 1.493(6) . ?
C4 C5 1.391(7) . ?
C4 H4A 0.9300 . ?
C5 C6 1.386(7) . ?
C5 C7 1.479(9) . ?
C6 H6A 0.9300 . ?
C8 C9 1.475(9) . ?
C9 C14 1.386(8) . ?
C9 C10 1.403(9) . ?
C10 C11 1.367(8) . ?
C10 H10A 0.9300 . ?
C11 C12 1.392(8) . ?
C11 H11A 0.9300 . ?
C12 C13 1.373(8) . ?
C12 C17 1.510(7) . ?
C13 C14 1.375(8) . ?
C13 H13A 0.9300 . ?
C14 H14A 0.9300 . ?
C16 Gd2 2.892(5) 8_455 ?
C17 Gd1 2.861(5) 1_556 ?
C18 C19 1.385(6) 6_565 ?
C18 C19 1.385(6) . ?
C18 H18A 0.9300 . ?
C19 C20 1.392(7) . ?
C19 C30 1.522(6) . ?
C20 C21 1.387(7) . ?
C20 H20A 0.9300 . ?
C21 C20 1.387(7) 6_565 ?
C21 C22 1.492(13) . ?
C22 N4 1.316(8) 6_565 ?
C24 C25 1.4010 . ?
C24 C29 1.4011 . ?
C25 C26 1.4002 . ?
C25 H25A 0.9300 . ?
C26 C27 1.4010 . ?
C26 H26A 0.9300 . ?
C27 C28 1.4014 . ?
C27 C31 1.4104 . ?
C27 C32 1.5459 3_455 ?
C28 C29 1.4008 . ?
C28 H28A 0.9300 . ?
C29 H29A 0.9300 . ?
C31 C32 0.3273 3_455 ?
C31 O12 1.1060 3_455 ?
C31 O11 1.5694 3_455 ?
O11 O9 0.335(12) 3_545 ?
O11 C32 1.2636 . ?
O11 C31 1.5694 3_545 ?
C32 C31 0.3273 3_545 ?
C32 O9 0.958(15) 3_545 ?
C32 O12 1.2703 . ?
C32 O10 1.434(15) 3_545 ?
C32 C27 1.5459 3_545 ?
C32 H32A 0.9596 . ?
O12 O10 0.252(17) 3_545 ?
O12 C31 1.1059 3_545 ?
O12 Gd2 2.347(8) 7 ?
